data_4074645
loop_
_publ_author_name
'Shapiro, Pamela J.'
'Zehnder, Ralph'
'Foo, David M.'
'Perrotin, Philippe'
'Budzelaar, Peter H. M.'
'Leitch, Sharon'
'Twamley, Brendan'

_publ_section_title
;
 ansa-Chromocene Complexes. 2. Isocyanide Derivatives of Cr(II) and
 Cr(III), Their Syntheses, X-ray Crystal Structures, and Physical
 Properties
;
_journal_issue 3
_journal_name_full Organometallics
_journal_page_first 719
_journal_paper_doi 10.1021/om050710j
_journal_volume 25
_journal_year 2006
_chemical_formula_moiety 'C29 H29 Cr N, C24 B F20'
_chemical_formula_sum 'C53 H29 B Cr F20 N'
_chemical_formula_weight 1122.58
_chemical_name_common '[Ph2(H2)C2Cp2CrCNtBu][BARF]'
_chemical_name_systematic
; 
 ? 
;
_space_group_IT_number 2
_symmetry_cell_setting triclinic
_symmetry_space_group_name_Hall '-P 1'
_symmetry_space_group_name_H-M 'P -1'
_atom_sites_solution_hydrogens geom
_atom_sites_solution_primary direct
_atom_sites_solution_secondary difmap
_audit_creation_method SHELXL-97
_cell_angle_alpha 74.943(1)
_cell_angle_beta 70.386(1)
_cell_angle_gamma 73.237(1)
_cell_formula_units_Z 2
_cell_length_a 12.8489(7)
_cell_length_b 13.4768(7)
_cell_length_c 15.3169(8)
_cell_measurement_reflns_used 5620
_cell_measurement_temperature 203(2)
_cell_measurement_theta_max 25.30
_cell_measurement_theta_min 2.53
_cell_volume 2352.9(2)
_computing_cell_refinement 'Bruker SMART'
_computing_data_collection 'Bruker SMART'
_computing_data_reduction 'Bruker SAINTPlus v. 6.02'
_computing_molecular_graphics 'XP, Bruker SHELXTL v. 5.10'
_computing_publication_material 'XCIF, Bruker SHELXTL v. 5.10'
_computing_structure_refinement 'XL, Bruker SHELXTL v. 5.10'
_computing_structure_solution 'XS, Bruker SHELXTL v. 5.10'
_diffrn_ambient_temperature 203(2)
_diffrn_detector_area_resol_mean 8.3
_diffrn_measured_fraction_theta_full 0.997
_diffrn_measured_fraction_theta_max 0.997
_diffrn_measurement_device_type 'Bruker/Siemens SMART 1K'
_diffrn_measurement_method \w
_diffrn_radiation_monochromator graphite
_diffrn_radiation_source 'normal-focus sealed tube'
_diffrn_radiation_type MoK\a
_diffrn_radiation_wavelength 0.71073
_diffrn_reflns_av_R_equivalents 0.0296
_diffrn_reflns_av_sigmaI/netI 0.0373
_diffrn_reflns_limit_h_max 15
_diffrn_reflns_limit_h_min -15
_diffrn_reflns_limit_k_max 16
_diffrn_reflns_limit_k_min -16
_diffrn_reflns_limit_l_max 17
_diffrn_reflns_limit_l_min -18
_diffrn_reflns_number 22340
_diffrn_reflns_theta_full 25.33
_diffrn_reflns_theta_max 25.33
_diffrn_reflns_theta_min 1.60
_diffrn_standards_number 0
_exptl_absorpt_coefficient_mu 0.362
_exptl_absorpt_correction_T_max 0.9681
_exptl_absorpt_correction_T_min 0.8836
_exptl_absorpt_correction_type mulit-scan
_exptl_absorpt_process_details 'SADABS; Bruker, 2001'
_exptl_crystal_colour orange
_exptl_crystal_density_diffrn 1.585
_exptl_crystal_density_method 'not measured'
_exptl_crystal_description plate
_exptl_crystal_F_000 1126
_exptl_crystal_size_max 0.35
_exptl_crystal_size_mid 0.17
_exptl_crystal_size_min 0.09
_refine_diff_density_max 0.718
_refine_diff_density_min -0.405
_refine_diff_density_rms 0.050
_refine_ls_extinction_method none
_refine_ls_goodness_of_fit_ref 1.023
_refine_ls_hydrogen_treatment constr
_refine_ls_matrix_type full
_refine_ls_number_parameters 675
_refine_ls_number_reflns 8594
_refine_ls_number_restraints 78
_refine_ls_restrained_S_all 1.020
_refine_ls_R_factor_all 0.0689
_refine_ls_R_factor_gt 0.0501
_refine_ls_shift/su_max 0.001
_refine_ls_shift/su_mean 0.000
_refine_ls_structure_factor_coef Fsqd
_refine_ls_weighting_details 'calc w=1/[\s^2^(Fo^2^)+(0.0498P)^2^+2.0906P] where P=(Fo^2^+2Fc^2^)/3'
_refine_ls_weighting_scheme calc
_refine_ls_wR_factor_gt 0.1163
_refine_ls_wR_factor_ref 0.1255
_reflns_number_gt 6554
_reflns_number_total 8594
_reflns_threshold_expression I>2\s(I)
_cod_data_source_file om050710jsi20050816_115913.cif
_cod_data_source_block bt336
_cod_depositor_comments
;
The following automatic conversions were performed:

'_symmetry_cell_setting' value 'Triclinic' changed to 'triclinic'
according to /home/saulius/struct/CIF-dictionaries/cif_core.dic
dictionary named 'cif_core.dic' version 2.4.1 from 2010-06-29.

Automatic conversion script
Id: cif_fix_values 1715 2011-07-08 13:25:40Z adriana 
;
_cod_original_sg_symbol_H-M P-1
_cod_database_code 4074645

loop_
_symmetry_equiv_pos_as_xyz
'x, y, z'
'-x, -y, -z'

loop_
_atom_site_label
_atom_site_type_symbol
_atom_site_fract_x
_atom_site_fract_y
_atom_site_fract_z
_atom_site_U_iso_or_equiv
_atom_site_adp_type
_atom_site_occupancy
_atom_site_symmetry_multiplicity
_atom_site_calc_flag
_atom_site_refinement_flags
_atom_site_disorder_assembly
_atom_site_disorder_group
B1 B 0.8923(3) 0.2099(2) 0.2377(2) 0.0325(7) Uani 1 1 d . . .
C1 C -0.0008(4) 0.7909(3) 0.2069(3) 0.0697(11) Uani 1 1 d . A .
H1A H 0.0375 0.8276 0.2309 0.084 Uiso 1 1 calc R . .
C2 C -0.1046(4) 0.8296(3) 0.1913(3) 0.0740(12) Uani 1 1 d . . .
H2A H -0.1546 0.8991 0.2021 0.089 Uiso 1 1 calc R . .
C3 C -0.1254(3) 0.7552(3) 0.1508(2) 0.0611(10) Uani 1 1 d . . .
H3A H -0.1919 0.7636 0.1286 0.073 Uiso 1 1 calc R . .
C4 C -0.0308(3) 0.6723(3) 0.1430(2) 0.0488(8) Uani 1 1 d . A .
H4A H -0.0184 0.6102 0.1147 0.059 Uiso 1 1 calc R . .
C5 C 0.0453(3) 0.6938(3) 0.1777(2) 0.0542(9) Uani 1 1 d . . .
C8 C 0.0274(3) 0.5709(2) 0.3446(2) 0.0473(8) Uani 1 1 d . . .
C9 C -0.0327(3) 0.6408(3) 0.4091(2) 0.0562(9) Uani 1 1 d . A .
H9A H 0.0002 0.6874 0.4276 0.067 Uiso 1 1 calc R . .
C10 C -0.1445(3) 0.6307(3) 0.4444(2) 0.0519(8) Uani 1 1 d . . .
H10A H -0.2044 0.6682 0.4926 0.062 Uiso 1 1 calc R A .
C11 C -0.1564(3) 0.5527(2) 0.4033(2) 0.0439(7) Uani 1 1 d . A .
H11A H -0.2255 0.5258 0.4182 0.053 Uiso 1 1 calc R . .
C12 C -0.0505(2) 0.5162(2) 0.3423(2) 0.0423(7) Uani 1 1 d . A .
H12A H -0.0322 0.4590 0.3064 0.051 Uiso 1 1 calc R . .
C13 C -0.2710(3) 0.7432(3) 0.3254(2) 0.0494(8) Uani 1 1 d . . .
C14 C -0.4847(3) 0.8376(3) 0.3614(3) 0.0675(11) Uani 1 1 d . . .
C15 C -0.5098(4) 0.8825(4) 0.2680(4) 0.0976(15) Uani 1 1 d . A .
H15A H -0.5104 0.8257 0.2402 0.146 Uiso 1 1 calc R . .
H15B H -0.4519 0.9196 0.2263 0.146 Uiso 1 1 calc R . .
H15C H -0.5832 0.9310 0.2774 0.146 Uiso 1 1 calc R . .
C16 C -0.4963(4) 0.9256(4) 0.4116(4) 0.1036(17) Uani 1 1 d . A .
H16A H -0.4409 0.9673 0.3745 0.155 Uiso 1 1 calc R . .
H16B H -0.4837 0.8954 0.4729 0.155 Uiso 1 1 calc R . .
H16C H -0.5719 0.9701 0.4194 0.155 Uiso 1 1 calc R . .
C17 C -0.5558(4) 0.7601(4) 0.4213(5) 0.143(3) Uani 1 1 d . A .
H17A H -0.5401 0.7021 0.3889 0.215 Uiso 1 1 calc R . .
H17B H -0.6353 0.7948 0.4326 0.215 Uiso 1 1 calc R . .
H17C H -0.5378 0.7334 0.4809 0.215 Uiso 1 1 calc R . .
C30 C 0.8288(2) 0.3366(2) 0.22714(19) 0.0349(6) Uani 1 1 d . . .
C31 C 0.7440(2) 0.3875(2) 0.2954(2) 0.0403(7) Uani 1 1 d . . .
C32 C 0.6865(3) 0.4913(3) 0.2782(3) 0.0492(8) Uani 1 1 d . . .
C33 C 0.7121(3) 0.5505(2) 0.1900(3) 0.0527(8) Uani 1 1 d . . .
C34 C 0.7963(3) 0.5045(2) 0.1195(2) 0.0490(8) Uani 1 1 d . . .
C35 C 0.8499(3) 0.4007(2) 0.1387(2) 0.0410(7) Uani 1 1 d . . .
C36 C 0.8727(2) 0.1470(2) 0.34900(18) 0.0329(6) Uani 1 1 d . . .
C37 C 0.9006(2) 0.1846(2) 0.4125(2) 0.0367(6) Uani 1 1 d . . .
C38 C 0.8916(2) 0.1372(3) 0.5048(2) 0.0431(7) Uani 1 1 d . . .
C39 C 0.8560(2) 0.0449(3) 0.5386(2) 0.0448(7) Uani 1 1 d . . .
C40 C 0.8310(2) 0.0007(2) 0.4791(2) 0.0428(7) Uani 1 1 d . . .
C41 C 0.8400(2) 0.0519(2) 0.38672(19) 0.0367(6) Uani 1 1 d . . .
C42 C 0.8322(2) 0.1662(2) 0.17914(19) 0.0331(6) Uani 1 1 d . . .
C43 C 0.7186(2) 0.1630(2) 0.21527(19) 0.0378(6) Uani 1 1 d . . .
C44 C 0.6600(3) 0.1277(3) 0.1736(2) 0.0450(7) Uani 1 1 d . . .
C45 C 0.7151(3) 0.0937(2) 0.0893(2) 0.0461(7) Uani 1 1 d . . .
C46 C 0.8257(3) 0.0998(2) 0.0473(2) 0.0418(7) Uani 1 1 d . . .
C47 C 0.8816(2) 0.1364(2) 0.09175(19) 0.0359(6) Uani 1 1 d . . .
C48 C 1.0319(2) 0.1878(2) 0.19611(18) 0.0335(6) Uani 1 1 d . . .
C49 C 1.0934(2) 0.0855(2) 0.19042(19) 0.0365(6) Uani 1 1 d . . .
C50 C 1.2093(3) 0.0553(2) 0.1602(2) 0.0434(7) Uani 1 1 d . . .
C51 C 1.2724(2) 0.1308(3) 0.1325(2) 0.0472(8) Uani 1 1 d . . .
C52 C 1.2173(2) 0.2335(3) 0.1378(2) 0.0441(7) Uani 1 1 d . . .
C53 C 1.1004(2) 0.2595(2) 0.17008(19) 0.0369(6) Uani 1 1 d . . .
C6A C 0.1506(4) 0.5985(4) 0.1869(3) 0.0364(12) Uiso 0.593(4) 1 d PD A 1
H6AA H 0.1386 0.5362 0.1720 0.044 Uiso 0.593(4) 1 calc PR A 1
C7A C 0.1485(4) 0.5749(4) 0.2917(4) 0.0439(14) Uiso 0.593(4) 1 d PD A 1
H7AA H 0.1668 0.6345 0.3058 0.053 Uiso 0.593(4) 1 calc PR A 1
C18A C 0.2351(4) 0.4742(4) 0.3136(4) 0.0417(17) Uiso 0.593(4) 1 d PD A 1
C19A C 0.3254(4) 0.4791(4) 0.3398(5) 0.0676(18) Uiso 0.593(4) 1 d PD A 1
H19A H 0.3327 0.5440 0.3463 0.081 Uiso 0.593(4) 1 calc PR A 1
C20A C 0.4082(5) 0.3852(5) 0.3573(7) 0.080(2) Uiso 0.593(4) 1 d PD A 1
H20A H 0.4723 0.3882 0.3723 0.096 Uiso 0.593(4) 1 calc PR A 1
C21A C 0.3932(4) 0.2923(4) 0.3519(4) 0.0635(17) Uiso 0.593(4) 1 d PD A 1
H21A H 0.4469 0.2306 0.3649 0.076 Uiso 0.593(4) 1 calc PR A 1
C22A C 0.3048(4) 0.2846(4) 0.3287(4) 0.0623(17) Uiso 0.593(4) 1 d PD A 1
H22A H 0.2973 0.2187 0.3247 0.075 Uiso 0.593(4) 1 calc PR A 1
C23A C 0.2231(4) 0.3761(4) 0.3103(4) 0.0540(15) Uiso 0.593(4) 1 d PD A 1
H23A H 0.1597 0.3709 0.2956 0.065 Uiso 0.593(4) 1 calc PR A 1
C24A C 0.2586(4) 0.6264(5) 0.1172(3) 0.0428(18) Uiso 0.593(4) 1 d PD A 1
C25A C 0.3080(5) 0.5804(4) 0.0387(4) 0.0513(17) Uiso 0.593(4) 1 d PD A 1
H25A H 0.2759 0.5310 0.0291 0.062 Uiso 0.593(4) 1 calc PR A 1
C26A C 0.4084(6) 0.6076(5) -0.0285(4) 0.073(2) Uiso 0.593(4) 1 d PD A 1
H26A H 0.4423 0.5771 -0.0829 0.087 Uiso 0.593(4) 1 calc PR A 1
C27A C 0.4539(4) 0.6776(5) -0.0130(5) 0.0610(18) Uiso 0.593(4) 1 d PD A 1
H27A H 0.5198 0.6953 -0.0575 0.073 Uiso 0.593(4) 1 calc PR A 1
C28A C 0.4087(5) 0.7227(5) 0.0634(5) 0.0608(18) Uiso 0.593(4) 1 d PD A 1
H28A H 0.4432 0.7703 0.0728 0.073 Uiso 0.593(4) 1 calc PR A 1
C29A C 0.3091(6) 0.6983(5) 0.1295(4) 0.0574(18) Uiso 0.593(4) 1 d PD A 1
H29A H 0.2761 0.7310 0.1827 0.069 Uiso 0.593(4) 1 calc PR A 1
C6B C 0.1568(6) 0.6602(6) 0.2038(5) 0.0461(19) Uiso 0.407(4) 1 d PD A 2
H6BA H 0.1581 0.7078 0.2428 0.055 Uiso 0.407(4) 1 calc PR A 2
C7B C 0.1462(6) 0.5519(6) 0.2636(6) 0.0407(19) Uiso 0.407(4) 1 d PD A 2
H7BA H 0.1446 0.5047 0.2244 0.049 Uiso 0.407(4) 1 calc PR A 2
C18B C 0.2387(6) 0.5021(7) 0.3107(7) 0.051(3) Uiso 0.407(4) 1 d PD A 2
C19B C 0.2703(6) 0.5528(5) 0.3614(6) 0.061(2) Uiso 0.407(4) 1 d PD A 2
H19B H 0.2297 0.6208 0.3720 0.073 Uiso 0.407(4) 1 calc PR A 2
C20B C 0.3650(7) 0.5021(6) 0.3981(7) 0.077(3) Uiso 0.407(4) 1 d PD A 2
H20B H 0.3869 0.5361 0.4332 0.093 Uiso 0.407(4) 1 calc PR A 2
C21B C 0.4223(7) 0.4048(6) 0.3816(7) 0.073(3) Uiso 0.407(4) 1 d PD A 2
H21B H 0.4816 0.3699 0.4091 0.088 Uiso 0.407(4) 1 calc PR A 2
C22B C 0.3980(7) 0.3561(6) 0.3276(7) 0.076(3) Uiso 0.407(4) 1 d PD A 2
H22B H 0.4446 0.2917 0.3118 0.091 Uiso 0.407(4) 1 calc PR A 2
C23B C 0.3020(7) 0.4024(6) 0.2947(6) 0.072(3) Uiso 0.407(4) 1 d PD A 2
H23B H 0.2805 0.3657 0.2616 0.087 Uiso 0.407(4) 1 calc PR A 2
C24B C 0.2602(5) 0.6562(8) 0.1181(4) 0.042(3) Uiso 0.407(4) 1 d PD A 2
C25B C 0.2718(6) 0.6079(7) 0.0458(5) 0.053(3) Uiso 0.407(4) 1 d PD A 2
H25B H 0.2141 0.5769 0.0476 0.063 Uiso 0.407(4) 1 calc PR A 2
C26B C 0.3716(7) 0.6047(6) -0.0324(4) 0.045(2) Uiso 0.407(4) 1 d PD A 2
H26B H 0.3808 0.5704 -0.0816 0.054 Uiso 0.407(4) 1 calc PR A 2
C27B C 0.4524(5) 0.6514(7) -0.0346(4) 0.0394(19) Uiso 0.407(4) 1 d PD A 2
H27B H 0.5170 0.6506 -0.0868 0.047 Uiso 0.407(4) 1 calc PR A 2
C28B C 0.4438(6) 0.6988(6) 0.0349(5) 0.0433(19) Uiso 0.407(4) 1 d PD A 2
H28B H 0.5021 0.7298 0.0317 0.052 Uiso 0.407(4) 1 calc PR A 2
C29B C 0.3469(7) 0.7019(8) 0.1127(5) 0.058(3) Uiso 0.407(4) 1 d PD A 2
H29B H 0.3406 0.7352 0.1616 0.070 Uiso 0.407(4) 1 calc PR A 2
Cr1 Cr -0.10791(4) 0.68301(4) 0.29177(3) 0.03915(14) Uani 1 1 d . A .
F1 F 0.92804(15) 0.36050(13) 0.06511(11) 0.0480(4) Uani 1 1 d . . .
F2 F 0.82515(19) 0.56211(15) 0.03200(14) 0.0689(6) Uani 1 1 d . . .
F3 F 0.65637(19) 0.65119(15) 0.17193(17) 0.0755(6) Uani 1 1 d . . .
F4 F 0.60534(16) 0.53446(16) 0.34929(16) 0.0700(6) Uani 1 1 d . . .
F5 F 0.71058(14) 0.33697(14) 0.38519(12) 0.0497(4) Uani 1 1 d . . .
F6 F 0.93949(15) 0.27463(13) 0.38367(12) 0.0475(4) Uani 1 1 d . . .
F7 F 0.91702(17) 0.18075(17) 0.56317(13) 0.0641(5) Uani 1 1 d . . .
F8 F 0.84545(18) -0.00355(17) 0.62904(12) 0.0668(6) Uani 1 1 d . . .
F9 F 0.79766(17) -0.09133(14) 0.51028(13) 0.0611(5) Uani 1 1 d . . .
F10 F 0.81355(15) 0.00064(13) 0.33464(12) 0.0483(4) Uani 1 1 d . . .
F11 F 0.65947(13) 0.19356(14) 0.29958(12) 0.0480(4) Uani 1 1 d . . .
F12 F 0.54908(15) 0.12697(16) 0.21455(14) 0.0618(5) Uani 1 1 d . . .
F13 F 0.66025(17) 0.05582(16) 0.04864(14) 0.0630(5) Uani 1 1 d . . .
F14 F 0.87982(16) 0.07004(14) -0.03662(12) 0.0542(5) Uani 1 1 d . . .
F15 F 0.99001(13) 0.14036(13) 0.04408(11) 0.0431(4) Uani 1 1 d . . .
F16 F 1.03637(14) 0.00682(12) 0.21741(12) 0.0437(4) Uani 1 1 d . . .
F17 F 1.26143(15) -0.04703(15) 0.15961(13) 0.0580(5) Uani 1 1 d . . .
F18 F 1.38583(15) 0.10384(18) 0.10239(15) 0.0699(6) Uani 1 1 d . . .
F19 F 1.27729(15) 0.30845(16) 0.11259(14) 0.0603(5) Uani 1 1 d . . .
F20 F 1.05537(14) 0.36275(13) 0.17584(12) 0.0451(4) Uani 1 1 d . . .
N1 N -0.3669(2) 0.7803(2) 0.3420(2) 0.0606(8) Uani 1 1 d . A .

loop_
_atom_site_aniso_label
_atom_site_aniso_U_11
_atom_site_aniso_U_22
_atom_site_aniso_U_33
_atom_site_aniso_U_23
_atom_site_aniso_U_13
_atom_site_aniso_U_12
B1 0.0379(17) 0.0333(17) 0.0266(15) -0.0053(13) -0.0042(13) -0.0142(13)
C1 0.087(3) 0.073(3) 0.055(2) -0.003(2) -0.003(2) -0.055(2)
C2 0.089(3) 0.035(2) 0.060(2) 0.0056(17) 0.009(2) -0.0051(19)
C3 0.0425(18) 0.088(3) 0.0382(18) 0.0144(18) -0.0074(14) -0.0206(19)
C4 0.059(2) 0.051(2) 0.0314(16) -0.0056(14) -0.0024(14) -0.0192(16)
C5 0.0402(17) 0.071(2) 0.0354(17) 0.0039(16) 0.0010(14) -0.0141(16)
C8 0.0403(17) 0.0461(18) 0.0449(18) 0.0056(14) -0.0091(14) -0.0096(14)
C9 0.065(2) 0.057(2) 0.058(2) -0.0102(17) -0.0259(18) -0.0217(17)
C10 0.057(2) 0.059(2) 0.0346(17) -0.0144(15) -0.0068(15) -0.0086(16)
C11 0.0457(17) 0.0468(18) 0.0352(16) 0.0010(13) -0.0056(13) -0.0183(14)
C12 0.0484(17) 0.0353(16) 0.0373(16) -0.0020(13) -0.0064(13) -0.0110(13)
C13 0.048(2) 0.0471(19) 0.0405(17) -0.0028(14) -0.0019(14) -0.0090(15)
C14 0.0446(19) 0.056(2) 0.075(3) -0.0012(19) -0.0078(18) 0.0092(17)
C15 0.106(4) 0.077(3) 0.112(4) -0.012(3) -0.058(3) 0.003(3)
C16 0.093(3) 0.100(4) 0.092(4) -0.033(3) -0.016(3) 0.020(3)
C17 0.041(2) 0.089(4) 0.206(7) 0.031(4) 0.025(3) 0.004(2)
C30 0.0344(14) 0.0346(15) 0.0387(15) -0.0062(12) -0.0115(12) -0.0111(12)
C31 0.0372(15) 0.0391(17) 0.0454(17) -0.0067(13) -0.0110(13) -0.0113(13)
C32 0.0369(16) 0.0438(18) 0.068(2) -0.0189(17) -0.0114(15) -0.0065(14)
C33 0.053(2) 0.0352(17) 0.076(2) -0.0081(17) -0.0307(18) -0.0053(15)
C34 0.064(2) 0.0390(18) 0.053(2) 0.0047(15) -0.0296(17) -0.0213(16)
C35 0.0471(17) 0.0402(17) 0.0415(17) -0.0057(13) -0.0154(14) -0.0166(13)
C36 0.0321(14) 0.0343(15) 0.0306(14) -0.0081(12) -0.0048(11) -0.0073(11)
C37 0.0350(15) 0.0364(16) 0.0376(16) -0.0085(12) -0.0076(12) -0.0077(12)
C38 0.0426(17) 0.0532(19) 0.0359(16) -0.0135(14) -0.0138(13) -0.0063(14)
C39 0.0431(17) 0.0535(19) 0.0287(15) -0.0001(14) -0.0101(13) -0.0037(14)
C40 0.0410(16) 0.0374(17) 0.0415(17) 0.0002(13) -0.0065(13) -0.0085(13)
C41 0.0393(15) 0.0368(16) 0.0336(15) -0.0059(12) -0.0088(12) -0.0101(12)
C42 0.0384(15) 0.0288(14) 0.0330(14) -0.0018(11) -0.0128(12) -0.0087(11)
C43 0.0430(16) 0.0379(16) 0.0334(15) -0.0058(12) -0.0093(12) -0.0125(13)
C44 0.0435(17) 0.0507(19) 0.0458(18) -0.0025(14) -0.0150(14) -0.0209(14)
C45 0.061(2) 0.0437(18) 0.0480(18) -0.0030(14) -0.0296(16) -0.0207(15)
C46 0.0592(19) 0.0350(16) 0.0360(16) -0.0050(13) -0.0188(14) -0.0124(14)
C47 0.0425(16) 0.0334(15) 0.0320(15) -0.0011(12) -0.0112(12) -0.0124(12)
C48 0.0366(15) 0.0386(16) 0.0263(14) -0.0058(11) -0.0086(11) -0.0105(12)
C49 0.0404(16) 0.0426(17) 0.0287(14) -0.0076(12) -0.0104(12) -0.0108(13)
C50 0.0445(17) 0.0487(19) 0.0352(16) -0.0121(14) -0.0165(13) 0.0027(14)
C51 0.0293(15) 0.071(2) 0.0374(17) -0.0097(15) -0.0067(12) -0.0090(15)
C52 0.0393(16) 0.063(2) 0.0345(16) -0.0055(14) -0.0093(13) -0.0217(15)
C53 0.0379(15) 0.0423(17) 0.0318(15) -0.0065(12) -0.0086(12) -0.0125(13)
Cr1 0.0391(3) 0.0362(3) 0.0368(3) -0.0056(2) -0.0021(2) -0.0114(2)
F1 0.0606(11) 0.0464(10) 0.0347(9) -0.0021(8) -0.0095(8) -0.0175(8)
F2 0.1013(16) 0.0477(12) 0.0608(13) 0.0151(10) -0.0371(12) -0.0265(11)
F3 0.0826(15) 0.0369(11) 0.1107(18) -0.0073(11) -0.0496(14) 0.0021(10)
F4 0.0498(11) 0.0540(12) 0.0931(16) -0.0281(11) -0.0047(11) 0.0033(9)
F5 0.0443(10) 0.0480(10) 0.0447(10) -0.0108(8) 0.0018(8) -0.0068(8)
F6 0.0575(11) 0.0465(10) 0.0478(10) -0.0107(8) -0.0164(8) -0.0217(8)
F7 0.0800(14) 0.0802(14) 0.0472(11) -0.0173(10) -0.0278(10) -0.0236(11)
F8 0.0799(14) 0.0777(14) 0.0342(10) 0.0067(9) -0.0194(9) -0.0158(11)
F9 0.0777(13) 0.0455(11) 0.0533(11) 0.0107(9) -0.0145(10) -0.0256(10)
F10 0.0677(12) 0.0416(10) 0.0426(10) -0.0034(8) -0.0162(8) -0.0257(9)
F11 0.0373(9) 0.0638(12) 0.0441(10) -0.0155(8) -0.0041(7) -0.0165(8)
F12 0.0480(11) 0.0809(14) 0.0674(13) -0.0121(11) -0.0162(9) -0.0317(10)
F13 0.0790(14) 0.0708(13) 0.0631(12) -0.0120(10) -0.0344(11) -0.0357(11)
F14 0.0727(12) 0.0577(12) 0.0404(10) -0.0152(8) -0.0184(9) -0.0181(9)
F15 0.0430(9) 0.0549(11) 0.0317(8) -0.0106(7) -0.0057(7) -0.0147(8)
F16 0.0493(10) 0.0348(9) 0.0479(10) -0.0098(7) -0.0125(8) -0.0098(7)
F17 0.0529(11) 0.0554(12) 0.0612(12) -0.0193(9) -0.0223(9) 0.0098(9)
F18 0.0320(10) 0.0962(16) 0.0739(14) -0.0170(12) -0.0110(9) -0.0057(10)
F19 0.0446(10) 0.0758(14) 0.0651(12) -0.0041(10) -0.0118(9) -0.0324(10)
F20 0.0456(10) 0.0432(10) 0.0507(10) -0.0113(8) -0.0088(8) -0.0194(8)
N1 0.0459(17) 0.0616(19) 0.0508(17) 0.0022(14) -0.0012(13) -0.0022(14)

loop_
_atom_type_symbol
_atom_type_description
_atom_type_scat_dispersion_real
_atom_type_scat_dispersion_imag
_atom_type_scat_source
C C 0.0033 0.0016 'International Tables Vol C Tables 4.2.6.8 and 6.1.1.4'
H H 0.0000 0.0000 'International Tables Vol C Tables 4.2.6.8 and 6.1.1.4'
B B 0.0013 0.0007 'International Tables Vol C Tables 4.2.6.8 and 6.1.1.4'
Cr Cr 0.3209 0.6236 'International Tables Vol C Tables 4.2.6.8 and 6.1.1.4'
F F 0.0171 0.0103 'International Tables Vol C Tables 4.2.6.8 and 6.1.1.4'
N N 0.0061 0.0033 'International Tables Vol C Tables 4.2.6.8 and 6.1.1.4'

loop_
_geom_angle_atom_site_label_1
_geom_angle_atom_site_label_2
_geom_angle_atom_site_label_3
_geom_angle
C48 B1 C42 113.3(2)
C48 B1 C30 113.8(2)
C42 B1 C30 101.7(2)
C48 B1 C36 102.8(2)
C42 B1 C36 112.0(2)
C30 B1 C36 113.6(2)
C2 C1 C5 108.5(3)
C2 C1 Cr1 71.9(2)
C5 C1 Cr1 71.23(19)
C2 C1 H1A 125.7
C5 C1 H1A 125.7
Cr1 C1 H1A 125.7
C1 C2 C3 108.0(3)
C1 C2 Cr1 71.4(2)
C3 C2 Cr1 71.37(19)
C1 C2 H2A 125.9
C3 C2 H2A 125.9
Cr1 C2 H2A 125.9
C4 C3 C2 106.8(3)
C4 C3 Cr1 71.50(18)
C2 C3 Cr1 70.2(2)
C4 C3 H3A 126.5
C2 C3 H3A 126.6
Cr1 C3 H3A 126.5
C5 C4 C3 108.3(3)
C5 C4 Cr1 70.56(18)
C3 C4 Cr1 71.44(19)
C5 C4 H4A 125.8
C3 C4 H4A 125.8
Cr1 C4 H4A 125.8
C4 C5 C1 108.5(3)
C4 C5 C6B 149.9(4)
C1 C5 C6B 101.6(4)
C4 C5 C6A 114.1(3)
C1 C5 C6A 136.8(4)
C4 C5 Cr1 72.28(18)
C1 C5 Cr1 71.16(19)
C6B C5 Cr1 117.1(3)
C6A C5 Cr1 114.9(2)
C12 C8 C9 106.9(3)
C12 C8 C7A 135.0(4)
C9 C8 C7A 117.9(4)
C12 C8 C7B 113.4(4)
C9 C8 C7B 138.5(4)
C12 C8 Cr1 70.70(17)
C9 C8 Cr1 71.52(19)
C7A C8 Cr1 119.1(3)
C7B C8 Cr1 112.9(3)
C10 C9 C8 108.8(3)
C10 C9 Cr1 71.29(19)
C8 C9 Cr1 70.62(18)
C10 C9 H9A 125.6
C8 C9 H9A 125.6
Cr1 C9 H9A 125.6
C9 C10 C11 108.1(3)
C9 C10 Cr1 71.76(19)
C11 C10 Cr1 70.69(17)
C9 C10 H10A 125.9
C11 C10 H10A 125.9
Cr1 C10 H10A 125.9
C12 C11 C10 107.6(3)
C12 C11 Cr1 70.96(16)
C10 C11 Cr1 71.26(18)
C12 C11 H11A 126.2
C10 C11 H11A 126.2
Cr1 C11 H11A 126.2
C11 C12 C8 108.6(3)
C11 C12 Cr1 71.46(17)
C8 C12 Cr1 71.31(17)
C11 C12 H12A 125.7
C8 C12 H12A 125.7
Cr1 C12 H12A 125.7
N1 C13 Cr1 177.7(3)
N1 C14 C17 107.2(3)
N1 C14 C15 107.2(3)
C17 C14 C15 111.8(5)
N1 C14 C16 107.4(4)
C17 C14 C16 112.4(4)
C15 C14 C16 110.5(4)
C14 C15 H15A 109.5
C14 C15 H15B 109.5
H15A C15 H15B 109.5
C14 C15 H15C 109.5
H15A C15 H15C 109.5
H15B C15 H15C 109.5
C14 C16 H16A 109.5
C14 C16 H16B 109.5
H16A C16 H16B 109.5
C14 C16 H16C 109.5
H16A C16 H16C 109.5
H16B C16 H16C 109.5
C14 C17 H17A 109.5
C14 C17 H17B 109.5
H17A C17 H17B 109.5
C14 C17 H17C 109.5
H17A C17 H17C 109.5
H17B C17 H17C 109.5
C31 C30 C35 113.0(3)
C31 C30 B1 127.5(2)
C35 C30 B1 119.1(2)
F5 C31 C32 114.7(3)
F5 C31 C30 121.3(3)
C32 C31 C30 124.0(3)
F4 C32 C33 119.8(3)
F4 C32 C31 119.9(3)
C33 C32 C31 120.3(3)
F3 C33 C32 121.1(3)
F3 C33 C34 120.5(3)
C32 C33 C34 118.4(3)
F2 C34 C35 120.7(3)
F2 C34 C33 119.7(3)
C35 C34 C33 119.7(3)
F1 C35 C34 116.0(3)
F1 C35 C30 119.3(3)
C34 C35 C30 124.7(3)
C41 C36 C37 112.9(2)
C41 C36 B1 127.0(2)
C37 C36 B1 119.8(2)
F6 C37 C38 116.1(2)
F6 C37 C36 119.3(2)
C38 C37 C36 124.7(3)
F7 C38 C39 119.3(3)
F7 C38 C37 121.1(3)
C39 C38 C37 119.6(3)
F8 C39 C38 121.3(3)
F8 C39 C40 119.6(3)
C38 C39 C40 119.1(3)
F9 C40 C39 120.2(3)
F9 C40 C41 120.4(3)
C39 C40 C41 119.3(3)
F10 C41 C36 121.7(2)
F10 C41 C40 114.0(2)
C36 C41 C40 124.2(3)
C47 C42 C43 113.2(2)
C47 C42 B1 127.0(2)
C43 C42 B1 119.6(2)
F11 C43 C44 116.2(2)
F11 C43 C42 118.9(2)
C44 C43 C42 124.9(3)
F12 C44 C45 120.1(3)
F12 C44 C43 120.6(3)
C45 C44 C43 119.2(3)
F13 C45 C46 120.8(3)
F13 C45 C44 120.3(3)
C46 C45 C44 118.9(3)
F14 C46 C45 119.7(3)
F14 C46 C47 120.4(3)
C45 C46 C47 119.9(3)
F15 C47 C42 121.1(2)
F15 C47 C46 115.2(2)
C42 C47 C46 123.7(3)
C49 C48 C53 112.7(2)
C49 C48 B1 119.1(2)
C53 C48 B1 128.0(2)
F16 C49 C50 116.0(3)
F16 C49 C48 118.7(2)
C50 C49 C48 125.4(3)
F17 C50 C49 120.9(3)
F17 C50 C51 120.1(3)
C49 C50 C51 119.0(3)
F18 C51 C52 120.8(3)
F18 C51 C50 120.4(3)
C52 C51 C50 118.8(3)
F19 C52 C51 119.9(3)
F19 C52 C53 120.3(3)
C51 C52 C53 119.8(3)
F20 C53 C52 114.7(2)
F20 C53 C48 121.2(2)
C52 C53 C48 124.1(3)
C24A C6A C7A 115.2(4)
C24A C6A C5 110.0(4)
C7A C6A C5 105.7(3)
C24A C6A H6AA 108.6
C7A C6A H6AA 108.6
C5 C6A H6AA 108.6
C8 C7A C18A 114.7(4)
C8 C7A C6A 104.1(4)
C18A C7A C6A 111.1(5)
C8 C7A H7AA 108.9
C18A C7A H7AA 108.9
C6A C7A H7AA 108.9
C19A C18A C23A 118.5(3)
C19A C18A C7A 120.0(5)
C23A C18A C7A 121.5(4)
C18A C19A C20A 119.8(3)
C18A C19A H19A 120.1
C20A C19A H19A 120.1
C21A C20A C19A 119.1(4)
C21A C20A H20A 120.5
C19A C20A H20A 120.5
C22A C21A C20A 122.5(4)
C22A C21A H21A 118.8
C20A C21A H21A 118.8
C21A C22A C23A 119.3(3)
C21A C22A H22A 120.3
C23A C22A H22A 120.3
C18A C23A C22A 120.7(3)
C18A C23A H23A 119.6
C22A C23A H23A 119.6
C25A C24A C29A 118.5(3)
C25A C24A C6A 119.3(5)
C29A C24A C6A 122.2(5)
C24A C25A C26A 119.9(3)
C24A C25A H25A 120.1
C26A C25A H25A 120.1
C27A C26A C25A 119.2(4)
C27A C26A H26A 120.4
C25A C26A H26A 120.4
C28A C27A C26A 122.4(4)
C28A C27A H27A 118.8
C26A C27A H27A 118.8
C27A C28A C29A 119.3(3)
C27A C28A H28A 120.3
C29A C28A H28A 120.3
C24A C29A C28A 120.8(3)
C24A C29A H29A 119.6
C28A C29A H29A 119.6
C24B C6B C7B 113.0(7)
C24B C6B C5 112.9(6)
C7B C6B C5 100.1(5)
C24B C6B H6BA 110.1
C7B C6B H6BA 110.1
C5 C6B H6BA 110.1
C18B C7B C6B 113.4(7)
C18B C7B C8 108.1(6)
C6B C7B C8 105.8(5)
C18B C7B H7BA 109.8
C6B C7B H7BA 109.8
C8 C7B H7BA 109.8
C19B C18B C23B 118.5(3)
C19B C18B C7B 123.7(6)
C23B C18B C7B 117.6(6)
C18B C19B C20B 119.9(4)
C18B C19B H19B 120.0
C20B C19B H19B 120.0
C21B C20B C19B 119.0(4)
C21B C20B H20B 120.5
C19B C20B H20B 120.5
C22B C21B C20B 122.4(4)
C22B C21B H21B 118.8
C20B C21B H21B 118.8
C21B C22B C23B 119.2(3)
C21B C22B H22B 120.4
C23B C22B H22B 120.4
C18B C23B C22B 120.6(3)
C18B C23B H23B 119.7
C22B C23B H23B 119.7
C25B C24B C29B 118.4(3)
C25B C24B C6B 122.2(6)
C29B C24B C6B 119.4(6)
C24B C25B C26B 120.0(3)
C24B C25B H25B 120.0
C26B C25B H25B 120.0
C27B C26B C25B 119.1(4)
C27B C26B H26B 120.4
C25B C26B H26B 120.4
C28B C27B C26B 122.3(4)
C28B C27B H27B 118.8
C26B C27B H27B 118.8
C27B C28B C29B 119.4(3)
C27B C28B H28B 120.3
C29B C28B H28B 120.3
C24B C29B C28B 120.7(3)
C24B C29B H29B 119.6
C28B C29B H29B 119.6
C13 Cr1 C1 116.07(16)
C13 Cr1 C5 141.59(13)
C1 Cr1 C5 37.60(14)
C13 Cr1 C2 82.31(15)
C1 Cr1 C2 36.69(16)
C5 Cr1 C2 62.18(14)
C13 Cr1 C12 118.00(12)
C1 Cr1 C12 125.93(15)
C5 Cr1 C12 94.20(12)
C2 Cr1 C12 155.42(13)
C13 Cr1 C11 83.40(12)
C1 Cr1 C11 155.66(15)
C5 Cr1 C11 131.69(13)
C2 Cr1 C11 165.70(14)
C12 Cr1 C11 37.58(11)
C13 Cr1 C8 143.60(12)
C1 Cr1 C8 93.60(15)
C5 Cr1 C8 74.80(12)
C2 Cr1 C8 130.22(15)
C12 Cr1 C8 37.99(11)
C11 Cr1 C8 63.32(11)
C13 Cr1 C3 81.07(13)
C1 Cr1 C3 62.74(15)
C5 Cr1 C3 62.27(12)
C2 Cr1 C3 38.44(15)
C12 Cr1 C3 126.30(14)
C11 Cr1 C3 138.79(14)
C8 Cr1 C3 133.73(13)
C13 Cr1 C4 114.51(13)
C1 Cr1 C4 62.50(14)
C5 Cr1 C4 37.16(12)
C2 Cr1 C4 62.69(14)
C12 Cr1 C4 94.69(12)
C11 Cr1 C4 124.76(12)
C8 Cr1 C4 97.30(12)
C3 Cr1 C4 37.07(13)
C13 Cr1 C10 81.89(13)
C1 Cr1 C10 126.07(14)
C5 Cr1 C10 134.31(13)
C2 Cr1 C10 138.14(15)
C12 Cr1 C10 63.04(12)
C11 Cr1 C10 38.05(12)
C8 Cr1 C10 63.01(12)
C3 Cr1 C10 162.96(13)
C4 Cr1 C10 157.36(13)
C13 Cr1 C9 114.61(14)
C1 Cr1 C9 94.54(15)
C5 Cr1 C9 97.95(13)
C2 Cr1 C9 123.58(17)
C12 Cr1 C9 62.93(12)
C11 Cr1 C9 62.75(12)
C8 Cr1 C9 37.87(13)
C3 Cr1 C9 157.00(13)
C4 Cr1 C9 130.87(13)
C10 Cr1 C9 36.95(12)
C13 N1 C14 173.9(4)

loop_
_geom_bond_atom_site_label_1
_geom_bond_atom_site_label_2
_geom_bond_distance
B1 C48 1.654(4)
B1 C42 1.658(4)
B1 C30 1.658(4)
B1 C36 1.665(4)
C1 C2 1.362(6)
C1 C5 1.393(5)
C1 Cr1 2.161(3)
C1 H1A 0.9900
C2 C3 1.432(6)
C2 Cr1 2.167(3)
C2 H2A 0.9900
C3 C4 1.388(5)
C3 Cr1 2.183(3)
C3 H3A 0.9900
C4 C5 1.384(5)
C4 Cr1 2.184(3)
C4 H4A 0.9900
C5 C6B 1.527(8)
C5 C6A 1.591(6)
C5 Cr1 2.162(3)
C8 C12 1.417(4)
C8 C9 1.419(5)
C8 C7A 1.503(6)
C8 C7B 1.614(8)
C8 Cr1 2.181(3)
C9 C10 1.388(5)
C9 Cr1 2.192(3)
C9 H9A 0.9900
C10 C11 1.423(4)
C10 Cr1 2.186(3)
C10 H10A 0.9900
C11 C12 1.402(4)
C11 Cr1 2.179(3)
C11 H11A 0.9900
C12 Cr1 2.173(3)
C12 H12A 0.9900
C13 N1 1.155(4)
C13 Cr1 1.956(3)
C14 N1 1.455(4)
C14 C17 1.502(6)
C14 C15 1.504(6)
C14 C16 1.521(6)
C15 H15A 0.9700
C15 H15B 0.9700
C15 H15C 0.9700
C16 H16A 0.9700
C16 H16B 0.9700
C16 H16C 0.9700
C17 H17A 0.9700
C17 H17B 0.9700
C17 H17C 0.9700
C30 C31 1.388(4)
C30 C35 1.391(4)
C31 F5 1.351(3)
C31 C32 1.383(4)
C32 F4 1.352(4)
C32 C33 1.365(5)
C33 F3 1.345(4)
C33 C34 1.378(5)
C34 F2 1.352(4)
C34 C35 1.373(4)
C35 F1 1.348(3)
C36 C41 1.385(4)
C36 C37 1.388(4)
C37 F6 1.356(3)
C37 C38 1.372(4)
C38 F7 1.352(3)
C38 C39 1.364(4)
C39 F8 1.348(3)
C39 C40 1.371(4)
C40 F9 1.346(3)
C40 C41 1.386(4)
C41 F10 1.353(3)
C42 C47 1.385(4)
C42 C43 1.386(4)
C43 F11 1.361(3)
C43 C44 1.374(4)
C44 F12 1.352(3)
C44 C45 1.373(4)
C45 F13 1.345(3)
C45 C46 1.366(4)
C46 F14 1.343(3)
C46 C47 1.389(4)
C47 F15 1.348(3)
C48 C49 1.386(4)
C48 C53 1.386(4)
C49 F16 1.359(3)
C49 C50 1.373(4)
C50 F17 1.349(3)
C50 C51 1.376(4)
C51 F18 1.341(3)
C51 C52 1.371(5)
C52 F19 1.345(3)
C52 C53 1.383(4)
C53 F20 1.358(3)
C6A C24A 1.519(5)
C6A C7A 1.546(7)
C6A H6AA 0.9900
C7A C18A 1.527(5)
C7A H7AA 0.9900
C18A C19A 1.372(5)
C18A C23A 1.390(5)
C19A C20A 1.430(5)
C19A H19A 0.9400
C20A C21A 1.347(6)
C20A H20A 0.9400
C21A C22A 1.336(6)
C21A H21A 0.9400
C22A C23A 1.404(5)
C22A H22A 0.9400
C23A H23A 0.9400
C24A C25A 1.372(5)
C24A C29A 1.390(5)
C25A C26A 1.430(5)
C25A H25A 0.9400
C26A C27A 1.347(6)
C26A H26A 0.9400
C27A C28A 1.336(6)
C27A H27A 0.9400
C28A C29A 1.404(5)
C28A H28A 0.9400
C29A H29A 0.9400
C6B C24B 1.521(7)
C6B C7B 1.525(10)
C6B H6BA 0.9900
C7B C18B 1.499(7)
C7B H7BA 0.9900
C18B C19B 1.372(5)
C18B C23B 1.390(5)
C19B C20B 1.430(5)
C19B H19B 0.9400
C20B C21B 1.347(6)
C20B H20B 0.9400
C21B C22B 1.336(6)
C21B H21B 0.9400
C22B C23B 1.405(5)
C22B H22B 0.9400
C23B H23B 0.9400
C24B C25B 1.372(5)
C24B C29B 1.390(5)
C25B C26B 1.430(5)
C25B H25B 0.9400
C26B C27B 1.347(6)
C26B H26B 0.9400
C27B C28B 1.336(6)
C27B H27B 0.9400
C28B C29B 1.404(5)
C28B H28B 0.9400
C29B H29B 0.9400
